data_2235457
loop_
_publ_author_name
'Ye, Han-Tao'
'Ren, Chang-Yue'
'Gao, Jin-Sheng'

_publ_section_title
;
 Piperazine-1,4-diium
 (<i>R</i>)-2-[4-(1-carboxylatomethoxy)phenoxy]propanoate
;
_journal_coeditor_code HB6827
_journal_issue 7
_journal_name_full 'Acta Crystallographica Section E'
_journal_page_first o2159
_journal_paper_doi 10.1107/S1600536812027213
_journal_volume 68
_journal_year 2012
_chemical_formula_iupac 'C4 H12 N2 +, C11 H10 O6 -'
_chemical_formula_moiety 'C4 H12 N2 +, C11 H10 O6 -'
_chemical_formula_sum 'C15 H22 N2 O6'
_chemical_formula_weight 326.35
_chemical_name_systematic
;
Piperazine-1,4-diium (<i>R</i>)-2-[4-(1-carboxylatomethoxy)phenoxy]propanoate
;
_space_group_IT_number 4
_symmetry_cell_setting monoclinic
_symmetry_space_group_name_Hall 'P 2yb'
_symmetry_space_group_name_H-M 'P 1 21 1'
_atom_sites_solution_hydrogens geom
_atom_sites_solution_primary direct
_atom_sites_solution_secondary difmap
_audit_creation_method SHELXL-97
_cell_angle_alpha 90.00
_cell_angle_beta 90.22(3)
_cell_angle_gamma 90.00
_cell_formula_units_Z 2
_cell_length_a 6.1210(12)
_cell_length_b 18.134(4)
_cell_length_c 7.0006(14)
_cell_measurement_reflns_used 7107
_cell_measurement_temperature 293(2)
_cell_measurement_theta_max 27.68
_cell_measurement_theta_min 3.12
_cell_volume 777.0(3)
_computing_cell_refinement 'RAPID-AUTO (Rigaku, 1998)'
_computing_data_collection 'RAPID-AUTO (Rigaku, 1998)'
_computing_data_reduction 'CrystalClear (Rigaku/MSC, 2002)'
_computing_molecular_graphics 'DIAMOND (Brandenburg, 1999'
_computing_publication_material 'SHELXL97 (Sheldrick, 2008)'
_computing_structure_refinement 'SHELXL97 (Sheldrick, 2008)'
_computing_structure_solution 'SHELXS97 (Sheldrick, 2008)'
_diffrn_ambient_temperature 293(2)
_diffrn_measured_fraction_theta_full 0.996
_diffrn_measured_fraction_theta_max 0.996
_diffrn_measurement_device_type 'Rigaku R-AXIS RAPID'
_diffrn_measurement_method '\w scan'
_diffrn_radiation_monochromator graphite
_diffrn_radiation_source 'fine-focus sealed tube'
_diffrn_radiation_type MoK\a
_diffrn_radiation_wavelength 0.71073
_diffrn_reflns_av_R_equivalents 0.0292
_diffrn_reflns_av_sigmaI/netI 0.0295
_diffrn_reflns_limit_h_max 7
_diffrn_reflns_limit_h_min -7
_diffrn_reflns_limit_k_max 23
_diffrn_reflns_limit_k_min -23
_diffrn_reflns_limit_l_max 9
_diffrn_reflns_limit_l_min -9
_diffrn_reflns_number 7573
_diffrn_reflns_theta_full 27.48
_diffrn_reflns_theta_max 27.48
_diffrn_reflns_theta_min 3.12
_diffrn_standards_decay_% 0
_diffrn_standards_interval_count 0
_diffrn_standards_interval_time 0
_diffrn_standards_number 0
_exptl_absorpt_coefficient_mu 0.108
_exptl_absorpt_correction_T_max 0.9818
_exptl_absorpt_correction_T_min 0.9414
_exptl_absorpt_correction_type multi-scan
_exptl_absorpt_process_details '(ABSCOR; Higashi, 1995)'
_exptl_crystal_colour colorless
_exptl_crystal_density_diffrn 1.395
_exptl_crystal_density_method 'not measured'
_exptl_crystal_description block
_exptl_crystal_F_000 348
_exptl_crystal_size_max 0.56
_exptl_crystal_size_mid 0.22
_exptl_crystal_size_min 0.17
_refine_diff_density_max 0.160
_refine_diff_density_min -0.137
_refine_ls_extinction_method none
_refine_ls_goodness_of_fit_ref 1.072
_refine_ls_hydrogen_treatment mixed
_refine_ls_matrix_type full
_refine_ls_number_parameters 209
_refine_ls_number_reflns 1820
_refine_ls_number_restraints 1
_refine_ls_restrained_S_all 1.071
_refine_ls_R_factor_all 0.0330
_refine_ls_R_factor_gt 0.0289
_refine_ls_shift/su_max 0.000
_refine_ls_shift/su_mean 0.000
_refine_ls_structure_factor_coef Fsqd
_refine_ls_weighting_details 'calc w=1/[\s^2^(Fo^2^)+(0.0448P)^2^+0.0440P] where P=(Fo^2^+2Fc^2^)/3'
_refine_ls_weighting_scheme calc
_refine_ls_wR_factor_gt 0.0727
_refine_ls_wR_factor_ref 0.0743
_reflns_number_gt 1712
_reflns_number_total 1820
_reflns_threshold_expression I>2\s(I)
_cod_data_source_file hb6827.cif
_cod_data_source_block I
_cod_original_cell_volume 777.1(3)
_cod_original_sg_symbol_H-M 'P 21'
_cod_database_code 2235457
_cod_database_fobs_code 2235457

loop_
_symmetry_equiv_pos_as_xyz
'x, y, z'
'-x, y+1/2, -z'

loop_
_atom_site_type_symbol
_atom_site_label
_atom_site_fract_x
_atom_site_fract_y
_atom_site_fract_z
_atom_site_U_iso_or_equiv
_atom_site_adp_type
_atom_site_calc_flag
_atom_site_refinement_flags
_atom_site_occupancy
_atom_site_symmetry_multiplicity
N N1 0.1268(2) 0.40697(9) 0.4052(2) 0.0270(3) Uani d . 1 1
C C1 0.6299(3) 0.20125(9) 0.4334(3) 0.0263(4) Uani d . 1 1
C C2 0.4140(3) 0.18863(10) 0.3790(3) 0.0298(4) Uani d . 1 1
H H2 0.3625 0.2060 0.2622 0.036 Uiso calc R 1 1
C C3 0.2751(3) 0.14978(11) 0.5005(3) 0.0308(4) Uani d . 1 1
H H3 0.1318 0.1407 0.4627 0.037 Uiso calc R 1 1
C C4 0.3471(3) 0.12455(10) 0.6762(3) 0.0283(4) Uani d . 1 1
C C5 0.5625(3) 0.13885(11) 0.7333(3) 0.0295(4) Uani d . 1 1
H H5 0.6129 0.1228 0.8516 0.035 Uiso calc R 1 1
C C6 0.7006(3) 0.17731(10) 0.6113(3) 0.0284(4) Uani d . 1 1
H H6 0.8432 0.1872 0.6499 0.034 Uiso calc R 1 1
C C7 0.6063(3) 0.34381(10) 0.2006(2) 0.0248(3) Uani d . 1 1
C C8 0.7166(3) 0.27009(10) 0.1480(2) 0.0264(4) Uani d . 1 1
H H8 0.6118 0.2386 0.0800 0.032 Uiso calc R 1 1
C C9 0.9189(3) 0.28043(12) 0.0266(3) 0.0364(4) Uani d . 1 1
H H9A 1.0260 0.3080 0.0972 0.055 Uiso calc R 1 1
H H9B 0.8809 0.3068 -0.0878 0.055 Uiso calc R 1 1
H H9C 0.9779 0.2331 -0.0066 0.055 Uiso calc R 1 1
C C10 0.2861(3) 0.04605(11) 0.9413(3) 0.0318(4) Uani d . 1 1
H H10A 0.3454 0.0805 1.0339 0.038 Uiso calc R 1 1
H H10B 0.4051 0.0153 0.8967 0.038 Uiso calc R 1 1
C C11 0.1160(3) -0.00256(11) 1.0390(2) 0.0288(4) Uani d . 1 1
C C12 0.1365(3) 0.35378(10) 0.5670(3) 0.0289(4) Uani d . 1 1
H H12A 0.1258 0.3039 0.5177 0.035 Uiso calc R 1 1
H H12B 0.0132 0.3621 0.6509 0.035 Uiso calc R 1 1
C C13 0.3462(3) 0.36176(10) 0.6797(3) 0.0290(4) Uani d . 1 1
H H13A 0.3432 0.3288 0.7888 0.035 Uiso calc R 1 1
H H13B 0.4689 0.3479 0.6001 0.035 Uiso calc R 1 1
C C14 0.3647(3) 0.49191(10) 0.5838(3) 0.0306(4) Uani d . 1 1
H H14A 0.4868 0.4831 0.4990 0.037 Uiso calc R 1 1
H H14B 0.3772 0.5419 0.6322 0.037 Uiso calc R 1 1
C C15 0.1535(3) 0.48420(10) 0.4733(3) 0.0298(4) Uani d . 1 1
H H15A 0.0316 0.4974 0.5545 0.036 Uiso calc R 1 1
H H15B 0.1543 0.5175 0.3649 0.036 Uiso calc R 1 1
H H1A 0.2331 0.3962 0.3212 0.036 Uiso d R 1 1
H H1B -0.0025 0.4023 0.3446 0.036 Uiso d R 1 1
N N2 0.3746(2) 0.43893(9) 0.7465(2) 0.0266(3) Uani d . 1 1
H H2A 0.5044 0.4433 0.8063 0.032 Uiso calc R 1 1
H H2B 0.2690 0.4499 0.8309 0.032 Uiso calc R 1 1
O O1 0.7068(2) 0.38740(8) 0.3073(2) 0.0379(3) Uani d . 1 1
O O2 0.4179(2) 0.35462(9) 0.13462(19) 0.0364(3) Uani d . 1 1
O O3 0.7876(2) 0.23362(8) 0.32024(19) 0.0330(3) Uani d . 1 1
O O4 0.1985(2) 0.08598(8) 0.7847(2) 0.0379(4) Uani d . 1 1
O O5 -0.0801(2) 0.00199(10) 0.9952(2) 0.0435(4) Uani d . 1 1
O O6 0.1969(2) -0.04445(9) 1.1639(2) 0.0371(3) Uani d . 1 1

loop_
_atom_site_aniso_label
_atom_site_aniso_U_11
_atom_site_aniso_U_22
_atom_site_aniso_U_33
_atom_site_aniso_U_12
_atom_site_aniso_U_13
_atom_site_aniso_U_23
N1 0.0224(7) 0.0360(8) 0.0225(7) 0.0005(6) -0.0015(6) -0.0025(6)
C1 0.0257(9) 0.0212(8) 0.0321(9) 0.0000(6) 0.0053(7) 0.0026(7)
C2 0.0271(9) 0.0294(9) 0.0330(9) 0.0024(7) 0.0008(8) 0.0079(7)
C3 0.0218(8) 0.0309(9) 0.0397(10) -0.0002(7) 0.0006(7) 0.0076(8)
C4 0.0259(9) 0.0279(8) 0.0311(9) -0.0014(7) 0.0061(7) 0.0018(7)
C5 0.0325(9) 0.0305(9) 0.0256(8) -0.0026(7) -0.0002(7) 0.0022(7)
C6 0.0257(8) 0.0290(9) 0.0304(9) -0.0046(7) 0.0004(7) -0.0014(7)
C7 0.0218(8) 0.0327(9) 0.0199(7) -0.0026(7) 0.0040(6) 0.0034(7)
C8 0.0251(8) 0.0299(9) 0.0241(8) -0.0031(7) 0.0011(7) -0.0002(7)
C9 0.0356(10) 0.0412(10) 0.0324(9) -0.0004(9) 0.0118(8) -0.0019(8)
C10 0.0288(9) 0.0374(10) 0.0291(9) -0.0068(8) 0.0010(8) 0.0068(8)
C11 0.0259(9) 0.0384(10) 0.0221(7) -0.0067(7) 0.0031(7) 0.0034(7)
C12 0.0311(9) 0.0263(9) 0.0294(8) -0.0040(7) 0.0028(7) -0.0015(7)
C13 0.0328(9) 0.0286(9) 0.0255(8) 0.0046(7) 0.0016(7) 0.0007(7)
C14 0.0318(9) 0.0282(9) 0.0317(9) -0.0053(7) -0.0009(8) -0.0005(7)
C15 0.0318(9) 0.0289(8) 0.0287(8) 0.0029(7) -0.0030(7) 0.0021(7)
N2 0.0236(7) 0.0338(8) 0.0224(7) 0.0025(6) -0.0023(6) -0.0047(6)
O1 0.0286(7) 0.0421(8) 0.0431(8) 0.0002(6) -0.0032(6) -0.0138(6)
O2 0.0243(6) 0.0516(9) 0.0332(7) 0.0050(6) -0.0037(5) -0.0028(6)
O3 0.0241(6) 0.0382(7) 0.0366(7) -0.0022(5) 0.0033(5) 0.0122(6)
O4 0.0264(7) 0.0482(9) 0.0390(7) -0.0062(6) 0.0012(6) 0.0184(6)
O5 0.0255(7) 0.0660(10) 0.0389(7) -0.0083(7) -0.0014(6) 0.0202(7)
O6 0.0294(7) 0.0485(8) 0.0335(7) -0.0044(6) 0.0007(6) 0.0145(6)

loop_
_atom_type_symbol
_atom_type_description
_atom_type_scat_dispersion_real
_atom_type_scat_dispersion_imag
_atom_type_scat_source
C C 0.0033 0.0000 'International Tables Vol C Tables 4.2.6.8 and 6.1.1.4'
H H 0.0000 0.0000 'International Tables Vol C Tables 4.2.6.8 and 6.1.1.4'
N N 0.0061 0.0000 'International Tables Vol C Tables 4.2.6.8 and 6.1.1.4'
O O 0.0106 0.0000 'International Tables Vol C Tables 4.2.6.8 and 6.1.1.4'

loop_
_geom_angle_atom_site_label_1
_geom_angle_atom_site_label_2
_geom_angle_atom_site_label_3
_geom_angle
C15 N1 C12 111.22(13)
C15 N1 H1A 109.5
C12 N1 H1A 109.2
C15 N1 H1B 109.5
C12 N1 H1B 109.3
H1A N1 H1B 108.0
O3 C1 C6 115.57(16)
O3 C1 C2 125.27(17)
C6 C1 C2 119.09(16)
C1 C2 C3 119.75(17)
C1 C2 H2 120.1
C3 C2 H2 120.1
C4 C3 C2 121.06(17)
C4 C3 H3 119.5
C2 C3 H3 119.5
O4 C4 C3 116.66(16)
O4 C4 C5 124.07(17)
C3 C4 C5 119.27(16)
C6 C5 C4 119.44(16)
C6 C5 H5 120.3
C4 C5 H5 120.3
C1 C6 C5 121.35(17)
C1 C6 H6 119.3
C5 C6 H6 119.3
O1 C7 O2 124.82(17)
O1 C7 C8 118.46(16)
O2 C7 C8 116.70(16)
O3 C8 C9 106.36(15)
O3 C8 C7 109.18(14)
C9 C8 C7 112.70(16)
O3 C8 H8 109.5
C9 C8 H8 109.5
C7 C8 H8 109.5
C8 C9 H9A 109.5
C8 C9 H9B 109.5
H9A C9 H9B 109.5
C8 C9 H9C 109.5
H9A C9 H9C 109.5
H9B C9 H9C 109.5
O4 C10 C11 112.61(15)
O4 C10 H10A 109.1
C11 C10 H10A 109.1
O4 C10 H10B 109.1
C11 C10 H10B 109.1
H10A C10 H10B 107.8
O5 C11 O6 126.13(17)
O5 C11 C10 120.76(16)
O6 C11 C10 113.11(16)
N1 C12 C13 111.51(15)
N1 C12 H12A 109.3
C13 C12 H12A 109.3
N1 C12 H12B 109.3
C13 C12 H12B 109.3
H12A C12 H12B 108.0
N2 C13 C12 110.66(15)
N2 C13 H13A 109.5
C12 C13 H13A 109.5
N2 C13 H13B 109.5
C12 C13 H13B 109.5
H13A C13 H13B 108.1
N2 C14 C15 111.32(15)
N2 C14 H14A 109.4
C15 C14 H14A 109.4
N2 C14 H14B 109.4
C15 C14 H14B 109.4
H14A C14 H14B 108.0
N1 C15 C14 110.13(15)
N1 C15 H15A 109.6
C14 C15 H15A 109.6
N1 C15 H15B 109.6
C14 C15 H15B 109.6
H15A C15 H15B 108.1
C13 N2 C14 111.23(13)
C13 N2 H2A 109.4
C14 N2 H2A 109.4
C13 N2 H2B 109.4
C14 N2 H2B 109.4
H2A N2 H2B 108.0
C1 O3 C8 117.74(14)
C4 O4 C10 115.88(15)

loop_
_geom_bond_atom_site_label_1
_geom_bond_atom_site_label_2
_geom_bond_distance
N1 C15 1.488(2)
N1 C12 1.489(2)
N1 H1A 0.9004
N1 H1B 0.9000
C1 O3 1.382(2)
C1 C6 1.387(3)
C1 C2 1.393(3)
C2 C3 1.396(3)
C2 H2 0.9300
C3 C4 1.383(3)
C3 H3 0.9300
C4 O4 1.378(2)
C4 C5 1.400(3)
C5 C6 1.391(2)
C5 H5 0.9300
C6 H6 0.9300
C7 O1 1.248(2)
C7 O2 1.256(2)
C7 C8 1.543(3)
C8 O3 1.441(2)
C8 C9 1.516(2)
C8 H8 0.9800
C9 H9A 0.9600
C9 H9B 0.9600
C9 H9C 0.9600
C10 O4 1.418(2)
C10 C11 1.528(2)
C10 H10A 0.9700
C10 H10B 0.9700
C11 O5 1.240(2)
C11 O6 1.259(2)
C12 C13 1.510(3)
C12 H12A 0.9700
C12 H12B 0.9700
C13 N2 1.486(2)
C13 H13A 0.9700
C13 H13B 0.9700
C14 N2 1.491(2)
C14 C15 1.510(3)
C14 H14A 0.9700
C14 H14B 0.9700
C15 H15A 0.9700
C15 H15B 0.9700
N2 H2A 0.9000
N2 H2B 0.9000

loop_
_geom_hbond_atom_site_label_D
_geom_hbond_atom_site_label_H
_geom_hbond_atom_site_label_A
_geom_hbond_site_symmetry_A
_geom_hbond_distance_DH
_geom_hbond_distance_HA
_geom_hbond_distance_DA
_geom_hbond_angle_DHA
N1 H1A O2 . 0.90 1.89 2.773(2) 167
N1 H1B O1 1_455 0.90 1.82 2.681(2) 160
N2 H2B O5 2_557 0.90 1.93 2.803(2) 163
N2 H2A O6 2_657 0.90 1.85 2.711(2) 159
C9 H9A O2 1_655 0.96 2.56 3.419(3) 150
C12 H12B O6 2_557 0.97 2.49 3.339(2) 146
C13 H13A O2 1_556 0.97 2.51 3.216(2) 130
C14 H14A O1 . 0.97 2.58 3.429(3) 147
C15 H15A O6 2_557 0.97 2.54 3.371(3) 144

loop_
_cod_related_entry_id
_cod_related_entry_database
_cod_related_entry_code
1 ChemSpider 30657871
